data_2200840
loop_
_publ_author_name
'N\"ather, Christian'
'Wriedt, Mario'
'Je\&s, Inke'

_publ_section_title
;
 Dibromotetrakis(4-methylimidazole)copper(II) dihydrate
;
_journal_issue 3
_journal_name_full 'Acta Crystallographica Section E'
_journal_page_first m107
_journal_page_last m109
_journal_paper_doi 10.1107/S1600536802002799
_journal_volume 58
_journal_year 2002
_chemical_formula_iupac '[Cu Br2 (C4 H6 N2)4], 2H2 O'
_chemical_formula_moiety 'C16 H24 Br2 Cu N8, 2H2 O'
_chemical_formula_sum 'C16 H28 Br2 Cu N8 O2'
_chemical_formula_weight 587.82
_chemical_name_common
;
Dibromo-tetrakis(4-methylimidazole)copper(II) dihydrate
;
_chemical_name_systematic
;
 ?
;
_space_group_IT_number 2
_symmetry_cell_setting triclinic
_symmetry_space_group_name_Hall '-P 1'
_symmetry_space_group_name_H-M 'P -1'
_atom_sites_solution_hydrogens geom
_atom_sites_solution_primary direct
_atom_sites_solution_secondary difmap
_audit_creation_method SHELXL-97
_cell_angle_alpha 94.854(13)
_cell_angle_beta 100.87(2)
_cell_angle_gamma 116.933(13)
_cell_formula_units_Z 2
_cell_length_a 9.891(2)
_cell_length_b 10.613(2)
_cell_length_c 13.063(3)
_cell_measurement_reflns_used 78
_cell_measurement_temperature 293(2)
_cell_measurement_theta_max 18
_cell_measurement_theta_min 10
_cell_volume 1177.7(5)
_computing_cell_refinement DIF4
_computing_data_collection 'DIF4 (Stoe & Cie, 1992)'
_computing_data_reduction 'REDU4 (Stoe & Cie, 1992)'
_computing_molecular_graphics 'XP in SHELXTL (Bruker, 1998)'
_computing_publication_material 'CIFTAB in SHELXL97'
_computing_structure_refinement 'SHELXL97 (Sheldrick, 1997)'
_computing_structure_solution 'SHELXS97 (Sheldrick, 1997)'
_diffrn_ambient_temperature 293(2)
_diffrn_measured_fraction_theta_full .999
_diffrn_measured_fraction_theta_max .999
_diffrn_measurement_device_type 'AED-II four-circle'
_diffrn_measurement_method \w-\q
_diffrn_radiation_monochromator graphite
_diffrn_radiation_source 'fine-focus sealed tube'
_diffrn_radiation_type MoK\a
_diffrn_radiation_wavelength .71073
_diffrn_reflns_av_R_equivalents .0365
_diffrn_reflns_av_sigmaI/netI .0547
_diffrn_reflns_limit_h_max 13
_diffrn_reflns_limit_h_min 0
_diffrn_reflns_limit_k_max 12
_diffrn_reflns_limit_k_min -14
_diffrn_reflns_limit_l_max 16
_diffrn_reflns_limit_l_min -17
_diffrn_reflns_number 6010
_diffrn_reflns_theta_full 28.03
_diffrn_reflns_theta_max 28.03
_diffrn_reflns_theta_min 1.62
_diffrn_standards_decay_% none
_diffrn_standards_interval_time 120
_diffrn_standards_number 4
_exptl_absorpt_coefficient_mu 4.348
_exptl_absorpt_correction_T_max .8813
_exptl_absorpt_correction_T_min .6869
_exptl_absorpt_correction_type numerical
_exptl_absorpt_process_details '(X-SHAPE; Stoe & Cie, 1998)'
_exptl_crystal_colour blue
_exptl_crystal_density_diffrn 1.658
_exptl_crystal_density_method 'not measured'
_exptl_crystal_description block
_exptl_crystal_F_000 590
_exptl_crystal_size_max .14
_exptl_crystal_size_mid .08
_exptl_crystal_size_min .06
_refine_diff_density_max 1.336
_refine_diff_density_min -1.217
_refine_ls_extinction_coef .0052(8)
_refine_ls_extinction_expression Fc^*^=kFc[1+0.001xFc^2^\l^3^/sin(2\q)]^-1/4^
_refine_ls_extinction_method SHELXL97
_refine_ls_goodness_of_fit_ref 1.014
_refine_ls_hydrogen_treatment constr
_refine_ls_matrix_type full
_refine_ls_number_parameters 274
_refine_ls_number_reflns 5686
_refine_ls_number_restraints 0
_refine_ls_restrained_S_all 1.014
_refine_ls_R_factor_all .0926
_refine_ls_R_factor_gt .0425
_refine_ls_shift/su_max .001
_refine_ls_shift/su_mean .000
_refine_ls_structure_factor_coef Fsqd
_refine_ls_weighting_details 'w = 1/[\s^2^(Fo^2^)+(0.0519P)^2^+0.8939P] where P = (Fo^2^+2Fc^2^)/3'
_refine_ls_weighting_scheme calc
_refine_ls_wR_factor_gt .0980
_refine_ls_wR_factor_ref .1111
_reflns_number_gt 3712
_reflns_number_total 5686
_reflns_threshold_expression I>2\s(I)
_cod_data_source_file bt6112.cif
_cod_data_source_block I
_cod_depositor_comments
;
The following automatic conversions were performed:

'_refine_ls_weighting_scheme' value 'calc w =
1/[\s^2^(Fo^2^)+(0.0519P)^2^+0.8939P] where P = (Fo^2^+2Fc^2^)/3' was
changed to 'calc'. New tag '_refine_ls_weighting_details' was
created. The value of the new tag was set to 'w =
1/[\s^2^(Fo^2^)+(0.0519P)^2^+0.8939P] where P = (Fo^2^+2Fc^2^)/3'.

Automatic conversion script
Id: cif_fix_values 3143 2015-03-26 13:38:13Z robertas 
;
_cod_original_cell_volume 1177.8(4)
_cod_database_code 2200840
_cod_database_fobs_code 2200840

loop_
_symmetry_equiv_pos_as_xyz
'x, y, z'
'-x, -y, -z'

loop_
_atom_site_label
_atom_site_fract_x
_atom_site_fract_y
_atom_site_fract_z
_atom_site_U_iso_or_equiv
_atom_site_adp_type
_atom_site_calc_flag
_atom_site_refinement_flags
_atom_site_occupancy
_atom_site_disorder_assembly
_atom_site_disorder_group
_atom_site_type_symbol
Cu1 .5000 .0000 .5000 .0419(2) Uani d S 1 . . Cu
Br1 .25630(6) .10068(5) .57013(4) .05603(16) Uani d . 1 . . Br
N1 .6720(4) .1239(3) .6299(2) .0353(7) Uani d . 1 . . N
C1 .6837(5) .2437(4) .6866(3) .0393(9) Uani d . 1 . . C
H1 .6099 .2757 .6728 .047 Uiso calc R 1 . . H
C2 .8175(5) .3098(4) .7657(3) .0373(9) Uani d . 1 . . C
N2 .8888(4) .2278(3) .7558(3) .0401(8) Uani d . 1 . . N
H2N .9772 .2440 .7954 .048 Uiso calc R 1 . . H
C3 .7987(5) .1175(4) .6740(3) .0423(10) Uani d . 1 . . C
H3 .8225 .0463 .6515 .051 Uiso calc R 1 . . H
C4 .8862(7) .4420(5) .8492(4) .0601(13) Uani d . 1 . . C
H4A .8042 .4607 .8626 .090 Uiso calc R 1 . . H
H4B .9600 .5224 .8255 .090 Uiso calc R 1 . . H
H4C .9388 .4281 .9134 .090 Uiso calc R 1 . . H
N3 .5795(4) .1730(3) .4305(2) .0354(7) Uani d . 1 . . N
C11 .7287(5) .2536(5) .4223(4) .0482(11) Uani d . 1 . . C
H11 .8110 .2345 .4461 .058 Uiso calc R 1 . . H
C12 .7406(6) .3646(5) .3749(4) .0517(11) Uani d . 1 . . C
N4 .5950(4) .3521(4) .3540(3) .0429(8) Uani d . 1 . . N
H4N .5672 .4085 .3236 .051 Uiso calc R 1 . . H
C13 .5019(5) .2362(4) .3889(3) .0427(10) Uani d . 1 . . C
H13 .3962 .2050 .3842 .051 Uiso calc R 1 . . H
C14 .8734(7) .4843(7) .3457(6) .094(2) Uani d . 1 . . C
H14A .8704 .5727 .3624 .141 Uiso calc R 1 . . H
H14B .8637 .4627 .2710 .141 Uiso calc R 1 . . H
H14C .9712 .4941 .3850 .141 Uiso calc R 1 . . H
Cu2 1.0000 1.0000 1.0000 .03475(17) Uani d S 1 . . Cu
Br2 .77909(5) .69608(5) 1.05275(4) .05014(15) Uani d . 1 . . Br
N5 .9534(4) .9060(4) .8466(2) .0345(7) Uani d . 1 . . N
C5 .8430(5) .7696(5) .7917(3) .0380(9) Uani d . 1 . . C
H5 .7675 .7011 .8189 .046 Uiso calc R 1 . . H
C6 .8606(5) .7497(5) .6920(3) .0410(9) Uani d . 1 . . C
N6 .9823(5) .8758(4) .6860(3) .0460(9) Uani d . 1 . . N
H6N 1.0189 .8943 .6311 .055 Uiso calc R 1 . . H
C7 1.0362(5) .9664(5) .7791(3) .0400(9) Uani d . 1 . . C
H7 1.1204 1.0592 .7944 .048 Uiso calc R 1 . . H
C8 .7721(7) .6229(6) .6022(4) .0663(15) Uani d . 1 . . C
H8A .7317 .6513 .5409 .099 Uiso calc R 1 . . H
H8B .6867 .5482 .6222 .099 Uiso calc R 1 . . H
H8C .8410 .5877 .5859 .099 Uiso calc R 1 . . H
N7 .8208(4) 1.0412(3) .9648(2) .0321(7) Uani d . 1 . . N
C15 .6751(5) .9600(5) .8934(3) .0383(9) Uani d . 1 . . C
H15 .6402 .8698 .8526 .046 Uiso calc R 1 . . H
C16 .5911(5) 1.0310(5) .8920(3) .0391(9) Uani d . 1 . . C
N8 .6852(4) 1.1564(4) .9634(3) .0435(8) Uani d . 1 . . N
H8N .6616 1.2229 .9793 .052 Uiso calc R 1 . . H
C17 .8212(5) 1.1583(4) 1.0049(3) .0410(9) Uani d . 1 . . C
H17 .9049 1.2334 1.0556 .049 Uiso calc R 1 . . H
C18 .4302(5) .9954(6) .8308(4) .0572(13) Uani d . 1 . . C
H18A .3697 .8934 .8041 .086 Uiso calc R 1 . . H
H18B .4377 1.0453 .7724 .086 Uiso calc R 1 . . H
H18C .3800 1.0246 .8766 .086 Uiso calc R 1 . . H
O1 .4387(6) .4237(4) .7359(3) .0865(13) Uani d . 1 . . O
H1O1 .4233 .4064 .7939 .130 Uiso d R 1 . . H
H2O1 .4143 .3469 .6984 .130 Uiso d R 1 . . H
O2 .5915(6) .3500(5) 1.0417(5) .0900(19) Uani d P .80 . . O
H1O2 .4987 .3288 1.0229 .135 Uiso d PR .80 . . H
H2O2 .6167 .4305 1.0283 .135 Uiso d PR .80 . . H
O3 .5581(19) .3524(18) .9434(14) .052(4) Uiso d P .20 . . O

loop_
_atom_site_aniso_label
_atom_site_aniso_U_11
_atom_site_aniso_U_22
_atom_site_aniso_U_33
_atom_site_aniso_U_12
_atom_site_aniso_U_13
_atom_site_aniso_U_23
Cu1 .0448(4) .0277(3) .0296(3) .0048(3) -.0105(3) .0080(3)
Br1 .0563(3) .0599(3) .0416(3) .0186(2) .0121(2) .0145(2)
N1 .0379(18) .0299(16) .0291(15) .0127(14) -.0019(13) .0059(12)
C1 .042(2) .034(2) .039(2) .0187(18) .0036(17) .0043(16)
C2 .044(2) .0307(19) .0292(18) .0122(17) .0069(16) .0046(15)
N2 .0360(18) .0363(18) .0364(17) .0147(15) -.0077(14) .0024(14)
C3 .044(2) .036(2) .038(2) .0188(19) -.0039(18) .0027(17)
C4 .077(4) .045(3) .043(3) .021(3) .009(2) -.005(2)
N3 .0378(18) .0339(17) .0281(15) .0143(14) .0006(13) .0085(13)
C11 .040(2) .050(3) .056(3) .020(2) .012(2) .018(2)
C12 .048(3) .047(3) .053(3) .015(2) .016(2) .016(2)
N4 .050(2) .0365(18) .0437(19) .0195(16) .0137(16) .0180(15)
C13 .042(2) .041(2) .043(2) .0181(19) .0060(18) .0161(18)
C14 .066(4) .091(5) .129(6) .026(4) .042(4) .068(4)
Cu2 .0341(4) .0500(4) .0245(3) .0271(3) .0014(3) .0015(3)
Br2 .0419(3) .0429(2) .0517(3) .01442(19) -.00070(19) .00441(19)
N5 .0369(17) .0441(18) .0270(15) .0250(15) .0042(13) .0048(13)
C5 .039(2) .045(2) .033(2) .0242(18) .0045(16) .0087(17)
C6 .057(3) .044(2) .0313(19) .035(2) .0055(18) .0045(17)
N6 .066(2) .055(2) .0329(18) .038(2) .0208(17) .0109(16)
C7 .043(2) .047(2) .037(2) .0267(19) .0111(17) .0084(17)
C8 .096(4) .059(3) .043(3) .049(3) -.004(3) -.010(2)
N7 .0319(16) .0382(17) .0288(15) .0195(14) .0067(12) .0055(13)
C15 .034(2) .047(2) .0291(18) .0194(18) .0019(15) -.0025(16)
C16 .033(2) .053(2) .036(2) .0215(19) .0107(16) .0158(18)
N8 .0373(19) .044(2) .061(2) .0271(16) .0140(17) .0170(17)
C17 .036(2) .036(2) .049(2) .0171(18) .0060(18) .0066(18)
C18 .041(3) .091(4) .043(2) .035(3) .007(2) .017(2)
O1 .138(4) .061(2) .078(3) .057(3) .034(3) .029(2)
O2 .056(3) .047(3) .176(6) .032(2) .029(3) .023(3)

loop_
_atom_type_symbol
_atom_type_description
_atom_type_scat_dispersion_real
_atom_type_scat_dispersion_imag
_atom_type_scat_source
C C .0033 .0016 'International Tables Vol C Tables 4.2.6.8 and 6.1.1.4'
H H .0000 .0000 'International Tables Vol C Tables 4.2.6.8 and 6.1.1.4'
N N .0061 .0033 'International Tables Vol C Tables 4.2.6.8 and 6.1.1.4'
Cu Cu .3201 1.2651 'International Tables Vol C Tables 4.2.6.8 and 6.1.1.4'
Br Br -.2901 2.4595 'International Tables Vol C Tables 4.2.6.8 and 6.1.1.4'
O O .0106 .0060 'International Tables Vol C Tables 4.2.6.8 and 6.1.1.4'

loop_
_geom_angle_atom_site_label_1
_geom_angle_atom_site_label_2
_geom_angle_atom_site_label_3
_geom_angle_site_symmetry_1
_geom_angle_site_symmetry_3
_geom_angle
_geom_angle_publ_flag
N1 Cu1 N1 2_656 . 180.0 y
N1 Cu1 N3 2_656 . 92.93(12) y
N1 Cu1 N3 . . 87.07(12) y
N1 Cu1 N3 2_656 2_656 87.07(12) n
N1 Cu1 N3 . 2_656 92.93(12) n
N3 Cu1 N3 . 2_656 180.0 n
C3 N1 C1 . . 105.6(3) n
C3 N1 Cu1 . . 129.9(3) n
C1 N1 Cu1 . . 124.3(3) n
C2 C1 N1 . . 110.6(4) n
C2 C1 H1 . . 124.7 n
N1 C1 H1 . . 124.7 n
C1 C2 N2 . . 104.7(3) n
C1 C2 C4 . . 132.5(4) n
N2 C2 C4 . . 122.8(4) n
C3 N2 C2 . . 108.6(3) n
C3 N2 H2N . . 125.7 n
C2 N2 H2N . . 125.7 n
N1 C3 N2 . . 110.6(4) n
N1 C3 H3 . . 124.7 n
N2 C3 H3 . . 124.7 n
C2 C4 H4A . . 109.5 n
C2 C4 H4B . . 109.5 n
H4A C4 H4B . . 109.5 n
C2 C4 H4C . . 109.5 n
H4A C4 H4C . . 109.5 n
H4B C4 H4C . . 109.5 n
C13 N3 C11 . . 105.4(3) n
C13 N3 Cu1 . . 127.6(3) n
C11 N3 Cu1 . . 126.9(3) n
C12 C11 N3 . . 110.6(4) n
C12 C11 H11 . . 124.7 n
N3 C11 H11 . . 124.7 n
C11 C12 N4 . . 105.1(4) n
C11 C12 C14 . . 133.4(5) n
N4 C12 C14 . . 121.5(4) n
C13 N4 C12 . . 108.0(4) n
C13 N4 H4N . . 126.0 n
C12 N4 H4N . . 126.0 n
N3 C13 N4 . . 110.9(4) n
N3 C13 H13 . . 124.5 n
N4 C13 H13 . . 124.5 n
C12 C14 H14A . . 109.5 n
C12 C14 H14B . . 109.5 n
H14A C14 H14B . . 109.5 n
C12 C14 H14C . . 109.5 n
H14A C14 H14C . . 109.5 n
H14B C14 H14C . . 109.5 n
N7 Cu2 N7 . 2_777 180.000(2) y
N7 Cu2 N5 . . 91.15(12) y
N7 Cu2 N5 2_777 . 88.85(12) y
N7 Cu2 N5 . 2_777 88.85(12) n
N7 Cu2 N5 2_777 2_777 91.15(12) n
N5 Cu2 N5 . 2_777 180.000(2) n
C7 N5 C5 . . 105.1(3) n
C7 N5 Cu2 . . 124.5(3) n
C5 N5 Cu2 . . 130.3(3) n
C6 C5 N5 . . 110.1(4) n
C6 C5 H5 . . 125.0 n
N5 C5 H5 . . 125.0 n
N6 C6 C5 . . 105.2(4) n
N6 C6 C8 . . 123.6(4) n
C5 C6 C8 . . 131.2(5) n
C7 N6 C6 . . 108.9(3) n
C7 N6 H6N . . 125.6 n
C6 N6 H6N . . 125.6 n
N5 C7 N6 . . 110.7(4) n
N5 C7 H7 . . 124.6 n
N6 C7 H7 . . 124.6 n
C6 C8 H8A . . 109.5 n
C6 C8 H8B . . 109.5 n
H8A C8 H8B . . 109.5 n
C6 C8 H8C . . 109.5 n
H8A C8 H8C . . 109.5 n
H8B C8 H8C . . 109.5 n
C17 N7 C15 . . 105.1(3) n
C17 N7 Cu2 . . 125.1(3) n
C15 N7 Cu2 . . 129.7(3) n
C16 C15 N7 . . 110.0(4) n
C16 C15 H15 . . 125.0 n
N7 C15 H15 . . 125.0 n
C15 C16 N8 . . 105.4(3) n
C15 C16 C18 . . 132.8(4) n
N8 C16 C18 . . 121.7(4) n
C17 N8 C16 . . 108.2(3) n
C17 N8 H8N . . 125.9 n
C16 N8 H8N . . 125.9 n
N7 C17 N8 . . 111.2(4) n
N7 C17 H17 . . 124.4 n
N8 C17 H17 . . 124.4 n
C16 C18 H18A . . 109.5 n
C16 C18 H18B . . 109.5 n
H18A C18 H18B . . 109.5 n
C16 C18 H18C . . 109.5 n
H18A C18 H18C . . 109.5 n
H18B C18 H18C . . 109.5 n
H1O1 O1 H2O1 . . 106.9 n
O3 O2 H1O2 . . 71.6 n
O3 O2 H2O2 . . 65.5 n
H1O2 O2 H2O2 . . 90.1 n
O2 O3 H1O2 . . 37.6 n
O2 O3 H2O2 . . 38.8 n
H1O2 O3 H2O2 . . 56.0 n

loop_
_geom_bond_atom_site_label_1
_geom_bond_atom_site_label_2
_geom_bond_site_symmetry_2
_geom_bond_distance
_geom_bond_publ_flag
Cu1 N1 2_656 2.003(3) n
Cu1 N1 . 2.003(3) y
Cu1 N3 . 2.014(3) y
Cu1 N3 2_656 2.014(3) n
N1 C3 . 1.310(5) n
N1 C1 . 1.361(5) n
C1 C2 . 1.354(6) n
C1 H1 . .9300 n
C2 N2 . 1.359(5) n
C2 C4 . 1.489(6) n
N2 C3 . 1.338(5) n
N2 H2N . .8600 n
C3 H3 . .9300 n
C4 H4A . .9600 n
C4 H4B . .9600 n
C4 H4C . .9600 n
N3 C13 . 1.306(5) n
N3 C11 . 1.361(5) n
C11 C12 . 1.346(6) n
C11 H11 . .9300 n
C12 N4 . 1.357(6) n
C12 C14 . 1.497(7) n
N4 C13 . 1.340(5) n
N4 H4N . .8600 n
C13 H13 . .9300 n
C14 H14A . .9600 n
C14 H14B . .9600 n
C14 H14C . .9600 n
Cu2 N7 . 1.993(3) y
Cu2 N7 2_777 1.993(3) n
Cu2 N5 . 2.029(3) y
Cu2 N5 2_777 2.029(3) n
N5 C7 . 1.324(5) n
N5 C5 . 1.379(5) n
C5 C6 . 1.357(6) n
C5 H5 . .9300 n
C6 N6 . 1.357(6) n
C6 C8 . 1.494(6) n
N6 C7 . 1.335(5) n
N6 H6N . .8600 n
C7 H7 . .9300 n
C8 H8A . .9600 n
C8 H8B . .9600 n
C8 H8C . .9600 n
N7 C17 . 1.306(5) n
N7 C15 . 1.386(5) n
C15 C16 . 1.349(6) ?
C15 H15 . .9300 n
C16 N8 . 1.360(6) n
C16 C18 . 1.496(6) n
N8 C17 . 1.342(5) n
N8 H8N . .8600 n
C17 H17 . .9300 n
C18 H18A . .9600 n
C18 H18B . .9600 n
C18 H18C . .9600 n
O1 H1O1 . .8200 n
O1 H2O1 . .8200 n
O2 O3 . 1.269(17) n
O2 H1O2 . .8201 n
O2 H2O2 . .8200 n
O3 H1O2 . 1.2750 n
O3 H2O2 . 1.1913 n

loop_
_geom_hbond_atom_site_label_D
_geom_hbond_atom_site_label_H
_geom_hbond_atom_site_label_A
_geom_hbond_site_symmetry_A
_geom_hbond_distance_DH
_geom_hbond_distance_HA
_geom_hbond_distance_DA
_geom_hbond_angle_DHA
N2 H2N Br2 2_767 .86 2.60 3.443(3) 168
N4 H4N O1 2_666 .86 2.02 2.863(5) 165
N6 H6N Br1 1_665 .86 2.70 3.410(4) 141
N8 H8N O2 1_565 .86 1.96 2.803(6) 167
N8 H8N O3 1_565 .86 2.09 2.883(17) 154
O1 H1O1 O3 . .82 2.41 3.044(18) 135
O1 H1O1 Br2 2_667 .82 3.02 3.773(4) 154
O1 H2O1 Br1 . .82 2.58 3.371(4) 163
O2 H1O2 Br2 2_667 .82 2.62 3.430(5) 169
O2 H2O2 Br2 . .82 2.49 3.255(5) 157
